data_4100450
_journal_name_full 'Journal of the American Chemical Society'
_journal_year 2005

loop_
_publ_author_name
'Lavigne, G.'

_chemical_formula_moiety 'C43 H40 O2 P2 Ru Si, C4 H8 O'
_chemical_formula_sum 'C47 H48 O3 P2 Ru Si'
_chemical_formula_weight 851.95
_space_group_crystal_system monoclinic
_space_group_name_H-M_alt 'C 2/c'
_space_group_name_Hall '-C 2yc '
_space_group_IT_number 15

loop_
_space_group_symop_operation_xyz
'x, y, z'
'-x, y, -z+1/2'
'x+1/2, y+1/2, z'
'-x+1/2, y+1/2, -z+1/2'
'-x, -y, -z'
'x, -y, z-1/2'
'-x+1/2, -y+1/2, -z'
'x+1/2, -y+1/2, z-1/2'

_cell_length_a 38.406(2)
_cell_length_b 10.1745(6)
_cell_length_c 23.4954(11)
_cell_angle_alpha 90
_cell_angle_beta 107.838(5)
_cell_angle_gamma 90
_cell_volume 8739.8(8)
_cell_formula_units_Z 8
_cell_measurement_temperature 180(2)
_exptl_crystal_density_diffrn 1.295
_diffrn_ambient_temperature 180(2)

loop_
_atom_site_label
_atom_site_type_symbol
_atom_site_fract_x
_atom_site_fract_y
_atom_site_fract_z
_atom_site_U_iso_or_equiv
_atom_site_adp_type
_atom_site_occupancy
_atom_site_symmetry_multiplicity
_atom_site_calc_flag
_atom_site_refinement_flags
_atom_site_disorder_assembly
_atom_site_disorder_group
C1 C 0.04990(6) 0.40184(19) 0.21984(9) 0.0263(4) Uani 1 1 d . . .
C2 C 0.06437(6) 0.1682(2) 0.28401(9) 0.0262(4) Uani 1 1 d . . .
C3 C 0.12682(5) 0.41411(19) 0.22566(8) 0.0235(3) Uani 1 1 d . . .
C4 C 0.14622(6) 0.4817(2) 0.20505(9) 0.0289(4) Uani 1 1 d . . .
C5 C 0.19811(12) 0.7112(3) 0.2193(2) 0.0761(12) Uani 1 1 d . . .
H5A H 0.1793 0.7713 0.2216 0.114 Uiso 1 1 calc R . .
H5B H 0.2146 0.755 0.2019 0.114 Uiso 1 1 calc R . .
H5C H 0.2114 0.6812 0.2587 0.114 Uiso 1 1 calc R . .
C6 C 0.15042(12) 0.6278(6) 0.09551(17) 0.0913(15) Uani 1 1 d . . .
H6A H 0.1398 0.5544 0.0706 0.137 Uiso 1 1 calc R . .
H6B H 0.1665 0.6741 0.0783 0.137 Uiso 1 1 calc R . .
H6C H 0.1314 0.686 0.0985 0.137 Uiso 1 1 calc R . .
C7 C 0.21321(10) 0.4547(4) 0.1647(2) 0.0724(11) Uani 1 1 d . . .
H7A H 0.2256 0.4173 0.203 0.109 Uiso 1 1 calc R . .
H7B H 0.2304 0.5027 0.1504 0.109 Uiso 1 1 calc R . .
H7C H 0.2025 0.3858 0.137 0.109 Uiso 1 1 calc R . .
C11 C 0.10424(5) 0.56455(19) 0.35869(8) 0.0226(3) Uani 1 1 d . . .
C12 C 0.09940(6) 0.6513(2) 0.31106(9) 0.0288(4) Uani 1 1 d . . .
H12 H 0.1008 0.6204 0.2745 0.035 Uiso 1 1 calc R . .
C13 C 0.09252(7) 0.7846(2) 0.31766(11) 0.0359(5) Uani 1 1 d . . .
H13 H 0.0889 0.8416 0.2854 0.043 Uiso 1 1 calc R . .
C14 C 0.09107(7) 0.8318(2) 0.37233(11) 0.0361(5) Uani 1 1 d . . .
H14 H 0.0869 0.9206 0.3769 0.043 Uiso 1 1 calc R . .
C15 C 0.09575(7) 0.7466(2) 0.41984(11) 0.0366(5) Uani 1 1 d . . .
H15 H 0.0946 0.7783 0.4564 0.044 Uiso 1 1 calc R . .
C16 C 0.10217(6) 0.6135(2) 0.41341(9) 0.0314(4) Uani 1 1 d . . .
H16 H 0.1051 0.5567 0.4456 0.038 Uiso 1 1 calc R . .
C21 C 0.16485(6) 0.3867(2) 0.38632(9) 0.0266(4) Uani 1 1 d . . .
C22 C 0.18866(6) 0.3480(2) 0.35543(11) 0.0336(4) Uani 1 1 d . . .
H22 H 0.1795 0.3222 0.3156 0.04 Uiso 1 1 calc R . .
C23 C 0.22632(7) 0.3475(3) 0.38381(13) 0.0451(6) Uani 1 1 d . . .
H23 H 0.242 0.3209 0.3627 0.054 Uiso 1 1 calc R . .
C24 C 0.24068(7) 0.3859(3) 0.44281(14) 0.0489(7) Uani 1 1 d . . .
H24 H 0.2658 0.3853 0.4614 0.059 Uiso 1 1 calc R . .
C25 C 0.21713(7) 0.4253(3) 0.47385(13) 0.0510(7) Uani 1 1 d . . .
H25 H 0.2265 0.4511 0.5136 0.061 Uiso 1 1 calc R . .
C26 C 0.17967(7) 0.4264(3) 0.44612(11) 0.0405(5) Uani 1 1 d . . .
H26 H 0.1642 0.4539 0.4674 0.049 Uiso 1 1 calc R . .
C31 C 0.09617(6) 0.3088(2) 0.40315(8) 0.0247(4) Uani 1 1 d . . .
C32 C 0.05956(6) 0.3370(2) 0.39917(10) 0.0317(4) Uani 1 1 d . . .
H32 H 0.047 0.402 0.373 0.038 Uiso 1 1 calc R . .
C33 C 0.04207(8) 0.2691(3) 0.43374(12) 0.0406(6) Uani 1 1 d . . .
H33 H 0.018 0.2893 0.4312 0.049 Uiso 1 1 calc R . .
C34 C 0.06048(9) 0.1715(3) 0.47194(13) 0.0515(7) Uani 1 1 d . . .
H34 H 0.0487 0.1254 0.4949 0.062 Uiso 1 1 calc R . .
C35 C 0.09636(10) 0.1419(3) 0.47630(12) 0.0520(7) Uani 1 1 d . . .
H35 H 0.1086 0.076 0.5022 0.062 Uiso 1 1 calc R . .
C36 C 0.11443(7) 0.2110(2) 0.44182(10) 0.0363(5) Uani 1 1 d . . .
H36 H 0.1386 0.1912 0.445 0.044 Uiso 1 1 calc R . .
C41 C 0.06846(6) 0.00888(19) 0.16387(8) 0.0253(4) Uani 1 1 d . . .
C42 C 0.03262(6) 0.0034(2) 0.16700(9) 0.0301(4) Uani 1 1 d . . .
H42 H 0.0204 0.0808 0.17 0.036 Uiso 1 1 calc R . .
C43 C 0.01520(7) -0.1169(2) 0.16558(10) 0.0384(5) Uani 1 1 d . . .
H43 H -0.0086 -0.1199 0.1678 0.046 Uiso 1 1 calc R . .
C44 C 0.03323(8) -0.2322(2) 0.16095(11) 0.0438(6) Uani 1 1 d . . .
H44 H 0.0216 -0.3126 0.1605 0.053 Uiso 1 1 calc R . .
C45 C 0.06831(8) -0.2283(2) 0.15700(11) 0.0423(6) Uani 1 1 d . . .
H45 H 0.0802 -0.3061 0.1534 0.051 Uiso 1 1 calc R . .
C46 C 0.08612(7) -0.1083(2) 0.15841(10) 0.0333(5) Uani 1 1 d . . .
H46 H 0.1098 -0.1062 0.1557 0.04 Uiso 1 1 calc R . .
C51 C 0.13415(6) 0.1357(2) 0.15671(9) 0.0266(4) Uani 1 1 d . . .
C52 C 0.16490(7) 0.1085(3) 0.20525(11) 0.0407(6) Uani 1 1 d . . .
H52 H 0.1631 0.1104 0.2438 0.049 Uiso 1 1 calc R . .
C53 C 0.19811(7) 0.0786(3) 0.19657(14) 0.0517(7) Uani 1 1 d . . .
H53 H 0.2184 0.0606 0.2294 0.062 Uiso 1 1 calc R . .
C54 C 0.20140(8) 0.0755(3) 0.13992(15) 0.0502(7) Uani 1 1 d . . .
H54 H 0.2238 0.0562 0.1344 0.06 Uiso 1 1 calc R . .
C55 C 0.17131(8) 0.1011(3) 0.09156(14) 0.0541(7) Uani 1 1 d . . .
H55 H 0.1733 0.0976 0.0531 0.065 Uiso 1 1 calc R . .
C56 C 0.13789(7) 0.1322(3) 0.09990(11) 0.0418(6) Uani 1 1 d . . .
H56 H 0.1178 0.151 0.0669 0.05 Uiso 1 1 calc R . .
C61 C 0.06386(5) 0.2437(2) 0.09596(8) 0.0244(4) Uani 1 1 d . . .
C62 C 0.04362(6) 0.1662(2) 0.04811(9) 0.0302(4) Uani 1 1 d . . .
H62 H 0.0419 0.0761 0.0532 0.036 Uiso 1 1 calc R . .
C63 C 0.02591(7) 0.2235(3) -0.00734(9) 0.0360(5) Uani 1 1 d . . .
H63 H 0.0123 0.1716 -0.0389 0.043 Uiso 1 1 calc R . .
C64 C 0.02869(7) 0.3572(3) -0.01533(10) 0.0394(5) Uani 1 1 d . . .
H64 H 0.0172 0.395 -0.0524 0.047 Uiso 1 1 calc R . .
C65 C 0.04869(7) 0.4352(3) 0.03196(10) 0.0391(5) Uani 1 1 d . . .
H65 H 0.0503 0.5253 0.0266 0.047 Uiso 1 1 calc R . .
C66 C 0.06633(6) 0.3788(2) 0.08747(9) 0.0316(4) Uani 1 1 d . . .
H66 H 0.0798 0.4313 0.1189 0.038 Uiso 1 1 calc R . .
C100 C 0.18523(13) 0.0107(4) 0.8965(2) 0.0775(11) Uani 1 1 d . . .
H10E H 0.1608 -0.0257 0.8807 0.093 Uiso 1 1 calc R . .
H10F H 0.2027 -0.0599 0.9001 0.093 Uiso 1 1 calc R . .
C101 C 0.19105(11) 0.1140(4) 0.85527(18) 0.0727(10) Uani 1 1 d . . .
H10A H 0.2062 0.0812 0.8321 0.087 Uiso 1 1 calc R . .
H10B H 0.1679 0.144 0.8282 0.087 Uiso 1 1 calc R . .
C102 C 0.20990(17) 0.2214(5) 0.8962(3) 0.1027(17) Uani 1 1 d . . .
H10G H 0.2362 0.2149 0.9052 0.123 Uiso 1 1 calc R . .
H10H H 0.202 0.307 0.8789 0.123 Uiso 1 1 calc R . .
C103 C 0.19872(12) 0.1996(5) 0.9506(2) 0.0877(14) Uani 1 1 d . . .
H10C H 0.2186 0.222 0.9861 0.105 Uiso 1 1 calc R . .
H10D H 0.1778 0.2543 0.9495 0.105 Uiso 1 1 calc R . .
O1 O 0.02341(5) 0.45769(18) 0.19938(10) 0.0484(5) Uani 1 1 d . . .
O2 O 0.04769(5) 0.09553(17) 0.30177(8) 0.0411(4) Uani 1 1 d . . .
O100 O 0.18953(11) 0.0653(3) 0.95179(14) 0.0972(10) Uani 1 1 d . . .
Si1 Si 0.176839(18) 0.56749(7) 0.17174(3) 0.03483(14) Uani 1 1 d . . .
P1 P 0.115147(13) 0.39134(5) 0.35014(2) 0.02035(9) Uani 1 1 d . . .
P2 P 0.089917(14) 0.17112(5) 0.16810(2) 0.02075(9) Uani 1 1 d . . .
Ru1 Ru 0.092702(4) 0.291834(14) 0.255043(6) 0.01964(5) Uani 1 1 d . . .
H1 H 0.1262 0.2018 0.2825 0.05 Uiso 1 1 d . . .

loop_
_atom_site_aniso_label
_atom_site_aniso_U_11
_atom_site_aniso_U_22
_atom_site_aniso_U_33
_atom_site_aniso_U_23
_atom_site_aniso_U_13
_atom_site_aniso_U_12
C1 0.0309(10) 0.0200(8) 0.0286(9) 0.0015(7) 0.0098(8) -0.0008(7)
C2 0.0355(10) 0.0226(9) 0.0212(8) -0.0017(7) 0.0099(7) -0.0021(7)
C3 0.0265(9) 0.0253(9) 0.0197(8) -0.0005(7) 0.0086(7) 0.0013(7)
C4 0.0341(10) 0.0309(10) 0.0234(9) 0.0020(8) 0.0114(8) -0.0010(8)
C5 0.087(3) 0.0507(19) 0.110(3) -0.023(2) 0.060(3) -0.0293(18)
C6 0.079(3) 0.148(4) 0.057(2) 0.052(3) 0.0347(19) 0.012(3)
C7 0.0548(19) 0.060(2) 0.119(3) -0.012(2) 0.051(2) 0.0006(16)
C11 0.0241(8) 0.0232(8) 0.0210(8) -0.0030(7) 0.0075(7) -0.0016(7)
C12 0.0380(11) 0.0260(10) 0.0227(9) -0.0022(7) 0.0097(8) 0.0023(8)
C13 0.0470(13) 0.0243(10) 0.0321(11) 0.0016(8) 0.0055(10) 0.0045(9)
C14 0.0385(12) 0.0266(10) 0.0405(12) -0.0083(9) 0.0080(10) 0.0038(9)
C15 0.0436(12) 0.0351(11) 0.0346(11) -0.0139(9) 0.0170(10) -0.0010(10)
C16 0.0409(11) 0.0318(11) 0.0244(9) -0.0037(8) 0.0143(8) -0.0015(9)
C21 0.0274(9) 0.0266(9) 0.0245(9) 0.0045(7) 0.0060(7) 0.0001(7)
C22 0.0279(10) 0.0389(12) 0.0355(11) 0.0032(9) 0.0120(9) 0.0006(9)
C23 0.0291(11) 0.0535(16) 0.0547(15) 0.0088(13) 0.0159(11) 0.0029(11)
C24 0.0289(11) 0.0548(16) 0.0550(16) 0.0123(13) 0.0012(11) -0.0035(11)
C25 0.0369(13) 0.0680(19) 0.0377(13) -0.0006(13) -0.0039(11) -0.0058(13)
C26 0.0331(11) 0.0554(15) 0.0285(10) -0.0035(10) 0.0028(9) -0.0002(10)
C31 0.0320(10) 0.0273(9) 0.0163(7) -0.0015(7) 0.0095(7) -0.0057(7)
C32 0.0364(11) 0.0342(11) 0.0289(10) -0.0026(8) 0.0165(9) -0.0074(9)
C33 0.0460(13) 0.0431(13) 0.0428(13) -0.0070(11) 0.0284(11) -0.0124(11)
C34 0.075(2) 0.0454(15) 0.0474(15) 0.0023(12) 0.0380(15) -0.0181(14)
C35 0.081(2) 0.0372(14) 0.0400(13) 0.0157(11) 0.0222(14) -0.0038(13)
C36 0.0480(13) 0.0318(11) 0.0304(10) 0.0063(9) 0.0137(10) 0.0017(10)
C41 0.0347(10) 0.0208(8) 0.0191(8) -0.0009(7) 0.0064(7) 0.0023(7)
C42 0.0335(10) 0.0279(10) 0.0263(9) -0.0015(8) 0.0052(8) -0.0017(8)
C43 0.0410(12) 0.0379(12) 0.0316(11) -0.0001(9) 0.0041(9) -0.0111(10)
C44 0.0609(16) 0.0301(12) 0.0301(11) 0.0027(9) -0.0013(11) -0.0139(11)
C45 0.0642(17) 0.0237(11) 0.0336(11) -0.0014(9) 0.0071(11) 0.0031(10)
C46 0.0454(12) 0.0254(10) 0.0284(10) -0.0022(8) 0.0103(9) 0.0059(9)
C51 0.0291(9) 0.0249(9) 0.0278(9) -0.0032(7) 0.0119(8) 0.0033(7)
C52 0.0362(12) 0.0526(15) 0.0336(11) 0.0021(10) 0.0110(9) 0.0161(11)
C53 0.0348(13) 0.0623(18) 0.0572(17) 0.0002(14) 0.0130(12) 0.0201(12)
C54 0.0387(13) 0.0505(16) 0.0692(19) -0.0086(14) 0.0282(13) 0.0080(11)
C55 0.0513(16) 0.072(2) 0.0509(16) -0.0051(15) 0.0341(14) 0.0042(14)
C56 0.0371(12) 0.0615(17) 0.0305(11) -0.0048(11) 0.0158(9) 0.0044(11)
C61 0.0265(9) 0.0295(9) 0.0173(8) 0.0027(7) 0.0069(7) 0.0054(7)
C62 0.0355(11) 0.0348(11) 0.0206(8) -0.0012(8) 0.0089(8) 0.0034(9)
C63 0.0350(11) 0.0538(15) 0.0186(8) -0.0017(9) 0.0072(8) 0.0026(10)
C64 0.0378(12) 0.0587(16) 0.0212(9) 0.0120(10) 0.0083(8) 0.0094(11)
C65 0.0442(13) 0.0403(13) 0.0316(11) 0.0141(10) 0.0099(10) 0.0088(10)
C66 0.0373(11) 0.0318(11) 0.0239(9) 0.0029(8) 0.0068(8) 0.0046(9)
C100 0.081(3) 0.060(2) 0.090(3) 0.000(2) 0.024(2) -0.0007(19)
C101 0.063(2) 0.094(3) 0.069(2) 0.000(2) 0.0325(18) 0.005(2)
C102 0.132(5) 0.080(3) 0.123(4) -0.015(3) 0.080(4) -0.022(3)
C103 0.063(2) 0.110(4) 0.097(3) -0.042(3) 0.035(2) -0.019(2)
O1 0.0359(9) 0.0372(9) 0.0671(13) 0.0074(9) 0.0084(9) 0.0093(7)
O2 0.0572(11) 0.0347(9) 0.0363(8) -0.0010(7) 0.0217(8) -0.0165(8)
O100 0.145(3) 0.085(2) 0.0672(18) 0.0190(16) 0.0399(19) 0.023(2)
Si1 0.0353(3) 0.0385(3) 0.0380(3) 0.0042(3) 0.0220(3) -0.0016(3)
P1 0.0239(2) 0.0216(2) 0.01693(19) 0.00057(16) 0.00829(17) 0.00004(17)
P2 0.0259(2) 0.0199(2) 0.01695(19) 0.00016(16) 0.00722(17) 0.00350(17)
Ru1 0.02533(8) 0.01849(7) 0.01661(7) 0.00043(5) 0.00867(5) 0.00097(5)

loop_
_geom_bond_atom_site_label_1
_geom_bond_atom_site_label_2
_geom_bond_distance
_geom_bond_site_symmetry_2
_geom_bond_publ_flag
C1 O1 1.135(3) . ?
C1 Ru1 1.951(2) . ?
C2 O2 1.138(3) . ?
C2 Ru1 1.919(2) . ?
C3 C4 1.218(3) . ?
C3 Ru1 2.073(2) . ?
C4 Si1 1.823(2) . ?
C5 Si1 1.869(4) . ?
C5 H5A 0.96 . ?
C5 H5B 0.96 . ?
C5 H5C 0.96 . ?
C6 Si1 1.871(4) . ?
C6 H6A 0.96 . ?
C6 H6B 0.96 . ?
C6 H6C 0.96 . ?
C7 Si1 1.854(3) . ?
C7 H7A 0.96 . ?
C7 H7B 0.96 . ?
C7 H7C 0.96 . ?
C11 C12 1.392(3) . ?
C11 C16 1.403(3) . ?
C11 P1 1.837(2) . ?
C12 C13 1.399(3) . ?
C12 H12 0.93 . ?
C13 C14 1.388(3) . ?
C13 H13 0.93 . ?
C14 C15 1.381(4) . ?
C14 H14 0.93 . ?
C15 C16 1.393(3) . ?
C15 H15 0.93 . ?
C16 H16 0.93 . ?
C21 C22 1.388(3) . ?
C21 C26 1.404(3) . ?
C21 P1 1.837(2) . ?
C22 C23 1.395(3) . ?
C22 H22 0.93 . ?
C23 C24 1.382(4) . ?
C23 H23 0.93 . ?
C24 C25 1.384(4) . ?
C24 H24 0.93 . ?
C25 C26 1.386(3) . ?
C25 H25 0.93 . ?
C26 H26 0.93 . ?
C31 C36 1.384(3) . ?
C31 C32 1.410(3) . ?
C31 P1 1.8290(19) . ?
C32 C33 1.386(3) . ?
C32 H32 0.93 . ?
C33 C34 1.379(4) . ?
C33 H33 0.93 . ?
C34 C35 1.383(5) . ?
C34 H34 0.93 . ?
C35 C36 1.406(4) . ?
C35 H35 0.93 . ?
C36 H36 0.93 . ?
C41 C46 1.397(3) . ?
C41 C42 1.402(3) . ?
C41 P2 1.834(2) . ?
C42 C43 1.391(3) . ?
C42 H42 0.93 . ?
C43 C44 1.383(4) . ?
C43 H43 0.93 . ?
C44 C45 1.379(4) . ?
C44 H44 0.93 . ?
C45 C46 1.396(3) . ?
C45 H45 0.93 . ?
C46 H46 0.93 . ?
C51 C56 1.386(3) . ?
C51 C52 1.395(3) . ?
C51 P2 1.835(2) . ?
C52 C53 1.386(3) . ?
C52 H52 0.93 . ?
C53 C54 1.375(4) . ?
C53 H53 0.93 . ?
C54 C55 1.375(4) . ?
C54 H54 0.93 . ?
C55 C56 1.393(4) . ?
C55 H55 0.93 . ?
C56 H56 0.93 . ?
C61 C66 1.396(3) . ?
C61 C62 1.398(3) . ?
C61 P2 1.8388(19) . ?
C62 C63 1.399(3) . ?
C62 H62 0.93 . ?
C63 C64 1.382(4) . ?
C63 H63 0.93 . ?
C64 C65 1.390(4) . ?
C64 H64 0.93 . ?
C65 C66 1.396(3) . ?
C65 H65 0.93 . ?
C66 H66 0.93 . ?
C100 O100 1.375(5) . ?
C100 C101 1.492(6) . ?
C100 H10E 0.97 . ?
C100 H10F 0.97 . ?
C101 C102 1.489(6) . ?
C101 H10A 0.97 . ?
C101 H10B 0.97 . ?
C102 C103 1.484(6) . ?
C102 H10G 0.97 . ?
C102 H10H 0.97 . ?
C103 O100 1.414(6) . ?
C103 H10C 0.97 . ?
C103 H10D 0.97 . ?
P1 Ru1 2.3622(5) . ?
P2 Ru1 2.3577(5) . ?
Ru1 H1 1.55 . ?

_cod_database_code 4100450
